data_4077739
loop_
_publ_author_name
'Maienza, Francesca'
'W\"orle, Michael'
'Steffanut, Pascal'
'Mezzetti, Antonio'
'Spindler, Felix'

_publ_section_title
;
 Ferrocenyl Diphosphines Containing Stereogenic Phosphorus Atoms.
 Synthesis and Application in the Rhodium-Catalyzed Asymmetric
 Hydrogenation
;
_journal_issue 6
_journal_name_full Organometallics
_journal_page_first 1041
_journal_paper_doi 10.1021/om980754a
_journal_volume 18
_journal_year 1999
_chemical_formula_sum 'C73 H66 Cl6 Fe2 O4 P4 Pt2'
_chemical_formula_weight 1845.72
_chemical_name_common '[PtCl2((S,S)-2a)] (5a)'
_chemical_name_systematic
;
 ?
;
_space_group_IT_number 19
_symmetry_cell_setting orthorhombic
_symmetry_space_group_name_Hall 'P 2ac 2ab'
_symmetry_space_group_name_H-M 'P 21 21 21'
_atom_sites_solution_hydrogens geom
_atom_sites_solution_primary direct
_atom_sites_solution_secondary difmap
_audit_creation_method SHELXL
_cell_angle_alpha 90.00
_cell_angle_beta 90.00
_cell_angle_gamma 90.00
_cell_formula_units_Z 4
_cell_length_a 14.0951(5)
_cell_length_b 16.8149(6)
_cell_length_c 29.3881(11)
_cell_measurement_temperature 293(2)
_cell_volume 6965.2(4)
_computing_structure_refinement 'SHELXL-93 (Sheldrick, 1993)'
_computing_structure_solution 'SHELXS-86 (Sheldrick, 1990)'
_diffrn_ambient_temperature 293(2)
_diffrn_measurement_device 'Siemens SMART platform (CCD detector) '
_diffrn_measurement_method '\w scans'
_diffrn_radiation_monochromator graphite
_diffrn_radiation_source 'fine-focus sealed tube'
_diffrn_radiation_type MoK\a
_diffrn_radiation_wavelength 0.71073
_diffrn_reflns_av_R_equivalents 0.0000
_diffrn_reflns_av_sigmaI/netI 0.0806
_diffrn_reflns_limit_h_max 16
_diffrn_reflns_limit_h_min -16
_diffrn_reflns_limit_k_max 19
_diffrn_reflns_limit_k_min 0
_diffrn_reflns_limit_l_max 34
_diffrn_reflns_limit_l_min 0
_diffrn_reflns_number 11875
_diffrn_reflns_theta_max 24.71
_diffrn_reflns_theta_min 1.39
_exptl_absorpt_coefficient_mu 4.784
_exptl_absorpt_correction_type 'empirical (SADABS)'
_exptl_crystal_colour 'yellow orange'
_exptl_crystal_density_diffrn 1.760
_exptl_crystal_description plate
_exptl_crystal_F_000 3624
_exptl_crystal_size_max 0.50
_exptl_crystal_size_mid 0.46
_exptl_crystal_size_min 0.15
_refine_diff_density_max 1.098
_refine_diff_density_min -1.536
_refine_diff_density_rms 0.122
_refine_ls_abs_structure_details 'Flack H D (1983), Acta Cryst. A39, 876-881'
_refine_ls_abs_structure_Flack -0.015(6)
_refine_ls_extinction_coef no
_refine_ls_extinction_method none
_refine_ls_goodness_of_fit_all 0.985
_refine_ls_goodness_of_fit_obs 1.029
_refine_ls_hydrogen_treatment refU
_refine_ls_matrix_type full
_refine_ls_number_parameters 820
_refine_ls_number_reflns 11875
_refine_ls_number_restraints 0
_refine_ls_restrained_S_all 0.985
_refine_ls_restrained_S_obs 1.029
_refine_ls_R_factor_all 0.0676
_refine_ls_R_factor_obs 0.0462
_refine_ls_shift/esd_max -0.260
_refine_ls_shift/esd_mean 0.017
_refine_ls_structure_factor_coef Fsqd
_refine_ls_weighting_details 'w=1/[\s^2^(Fo^2^)+(0.0478P)^2^+0.0000P] where P=(Fo^2^+2Fc^2^)/3'
_refine_ls_weighting_scheme calc
_refine_ls_wR_factor_all 0.1029
_refine_ls_wR_factor_obs 0.0947
_reflns_number_observed 9360
_reflns_number_total 11875
_reflns_observed_criterion '>2sigma(I) '
_cod_data_source_file om980754a.cif
_cod_data_source_block '[PtCl2((S,S)-2a)]_(5a)'
_cod_depositor_comments
;
The following automatic conversions were performed:

'_refine_ls_weighting_scheme' value 'calc
w=1/[\s^2^(Fo^2^)+(0.0478P)^2^+0.0000P] where P=(Fo^2^+2Fc^2^)/3' was
changed to 'calc'. New tag '_refine_ls_weighting_details' was
created. The value of the new tag was set to
'w=1/[\s^2^(Fo^2^)+(0.0478P)^2^+0.0000P] where P=(Fo^2^+2Fc^2^)/3'.

Automatic conversion script
Id: cif_fix_values 3143 2015-03-26 13:38:13Z robertas 
;
_cod_database_code 4077739

loop_
_symmetry_equiv_pos_as_xyz
'x, y, z'
'-x+1/2, -y, z+1/2'
'-x, y+1/2, -z+1/2'
'x+1/2, -y+1/2, -z'

loop_
_atom_site_aniso_label
_atom_site_aniso_U_11
_atom_site_aniso_U_22
_atom_site_aniso_U_33
_atom_site_aniso_U_23
_atom_site_aniso_U_13
_atom_site_aniso_U_12
Pt1 0.0410(2) 0.0366(2) 0.0316(2) -0.0014(2) -0.0002(2) 0.0003(2)
Fe1 0.0620(9) 0.0403(8) 0.0353(8) -0.0020(7) 0.0037(8) 0.0025(8)
P1 0.041(2) 0.044(2) 0.0301(14) 0.0032(12) -0.0013(12) -0.0024(13)
Cl1 0.079(2) 0.0427(15) 0.055(2) -0.0077(13) 0.009(2) -0.0107(15)
O1 0.051(5) 0.065(5) 0.057(5) 0.018(4) -0.012(4) -0.006(4)
C1 0.064(8) 0.051(7) 0.030(6) 0.005(5) -0.002(6) -0.009(6)
P2 0.0401(15) 0.0351(15) 0.033(2) 0.0017(12) -0.0016(12) -0.0004(12)
Cl2 0.062(2) 0.056(2) 0.049(2) -0.0119(14) 0.016(2) 0.0007(15)
O2 0.052(5) 0.068(5) 0.033(4) 0.004(4) -0.005(4) 0.003(4)
C2 0.074(9) 0.056(7) 0.035(6) 0.014(5) -0.011(6) -0.020(7)
C3 0.081(9) 0.058(8) 0.032(6) -0.005(6) -0.002(7) -0.025(8)
C4 0.111(12) 0.049(8) 0.041(7) -0.007(6) 0.010(7) -0.015(8)
C5 0.070(8) 0.062(9) 0.051(8) 0.002(7) 0.009(7) -0.009(7)
C6 0.051(7) 0.035(6) 0.034(6) -0.002(5) 0.005(5) -0.004(5)
C7 0.056(8) 0.047(7) 0.050(8) -0.001(6) 0.002(6) 0.000(6)
C8 0.067(8) 0.058(8) 0.047(8) 0.015(6) 0.007(7) -0.004(7)
C9 0.082(9) 0.049(7) 0.044(7) 0.007(5) 0.010(8) -0.005(7)
C10 0.067(8) 0.068(8) 0.036(7) -0.002(6) 0.002(6) 0.001(7)
C11 0.061(8) 0.046(7) 0.034(6) 0.006(5) -0.003(6) 0.001(6)
C12 0.070(10) 0.107(12) 0.104(13) 0.041(10) -0.036(9) -0.024(9)
C13 0.049(7) 0.035(6) 0.045(7) -0.001(5) -0.003(6) 0.003(5)
C14 0.052(7) 0.052(7) 0.033(6) -0.004(5) -0.012(6) 0.000(5)
C15 0.054(8) 0.071(9) 0.053(8) 0.001(6) -0.020(7) 0.000(6)
C16 0.050(8) 0.097(12) 0.077(11) -0.017(8) -0.012(8) 0.019(7)
C17 0.061(9) 0.109(13) 0.048(9) -0.010(7) 0.011(7) -0.008(8)
C18 0.045(6) 0.072(8) 0.045(7) -0.002(7) 0.001(6) -0.001(6)
C19 0.054(6) 0.033(6) 0.032(5) 0.003(5) -0.002(5) 0.009(6)
C20 0.055(7) 0.053(8) 0.046(7) -0.006(6) 0.006(6) 0.009(6)
C21 0.044(6) 0.050(7) 0.043(7) 0.002(5) -0.012(5) -0.005(6)
C21 0.084(10) 0.065(9) 0.053(9) -0.007(7) 0.013(8) 0.016(8)
C22 0.106(11) 0.033(7) 0.051(7) 0.001(5) 0.014(8) 0.011(8)
C23 0.066(7) 0.041(7) 0.036(6) 0.004(5) 0.005(6) -0.008(6)
C24 0.050(7) 0.040(6) 0.030(6) -0.004(5) -0.004(6) -0.003(5)
C25 0.042(7) 0.067(8) 0.040(7) 0.001(6) 0.006(6) -0.005(6)
C26 0.075(10) 0.090(11) 0.055(9) -0.005(8) 0.033(8) -0.003(8)
C27 0.082(10) 0.090(10) 0.026(7) 0.002(7) 0.010(7) -0.008(9)
C28 0.074(8) 0.049(7) 0.036(6) 0.003(5) -0.013(6) -0.002(7)
C29 0.047(6) 0.045(6) 0.041(7) -0.013(5) 0.005(6) -0.004(5)
C30 0.050(7) 0.088(11) 0.066(9) -0.002(7) -0.008(7) 0.009(7)
C32 0.042(6) 0.060(8) 0.049(7) -0.013(6) -0.014(5) 0.001(6)
C33 0.065(9) 0.078(10) 0.066(9) -0.004(8) -0.019(7) 0.024(8)
C34 0.040(7) 0.090(11) 0.069(10) -0.019(8) -0.012(7) 0.010(8)
C35 0.044(7) 0.083(10) 0.067(9) 0.000(8) -0.007(6) -0.020(7)
C36 0.049(7) 0.050(7) 0.062(8) 0.000(6) -0.001(6) 0.002(6)
Pt1' 0.0405(2) 0.0372(2) 0.0305(2) 0.0019(2) -0.0007(2) 0.0016(2)
Fe1' 0.0501(9) 0.0479(10) 0.0319(9) 0.0007(7) 0.0045(7) 0.0035(8)
P1' 0.045(2) 0.039(2) 0.0308(14) 0.0019(11) -0.0006(13) -0.0033(13)
Cl1' 0.049(2) 0.064(2) 0.062(2) 0.0252(15) -0.005(2) -0.0123(15)
O1' 0.093(7) 0.049(5) 0.081(7) -0.014(4) 0.013(6) 0.010(5)
C1' 0.049(7) 0.038(6) 0.033(6) 0.000(4) -0.001(5) -0.012(5)
P2' 0.0417(14) 0.0354(15) 0.032(2) -0.0012(12) 0.0015(13) -0.0017(12)
Cl2' 0.063(2) 0.073(2) 0.046(2) 0.0168(15) -0.017(2) -0.008(2)
C2' 0.048(6) 0.053(7) 0.035(6) -0.010(5) -0.008(5) 0.003(6)
O2' 0.079(6) 0.056(6) 0.082(7) -0.001(5) -0.004(6) -0.031(5)
C3' 0.063(8) 0.062(8) 0.035(6) 0.003(6) 0.000(6) 0.015(6)
C4' 0.076(10) 0.061(8) 0.037(7) 0.016(6) 0.003(6) 0.003(7)
C5' 0.044(6) 0.055(7) 0.044(7) 0.001(5) 0.010(5) 0.011(6)
C6' 0.055(7) 0.048(7) 0.041(7) 0.004(5) 0.001(6) -0.024(6)
C7' 0.081(10) 0.084(10) 0.058(9) 0.015(8) -0.002(8) -0.032(9)
C8' 0.087(11) 0.115(14) 0.081(12) 0.028(11) -0.024(10) -0.055(12)
C9' 0.169(20) 0.086(13) 0.074(12) 0.016(10) -0.050(13) -0.081(15)
C10' 0.159(16) 0.039(8) 0.066(10) 0.004(7) -0.040(10) -0.036(10)
C11' 0.089(10) 0.043(8) 0.044(7) 0.018(6) -0.011(7) -0.010(8)
C12' 0.136(15) 0.081(12) 0.113(14) -0.023(10) 0.007(12) 0.028(11)
C13' 0.039(6) 0.061(8) 0.037(7) 0.005(5) -0.012(5) -0.002(5)
C14' 0.052(7) 0.071(9) 0.041(8) 0.015(6) 0.006(6) 0.002(6)
C15' 0.065(9) 0.106(12) 0.052(9) -0.004(8) 0.022(7) 0.013(9)
C16' 0.050(8) 0.089(11) 0.091(12) -0.002(9) 0.018(9) 0.018(7)
C17' 0.055(9) 0.092(11) 0.088(12) 0.010(9) 0.003(8) 0.032(8)
C18' 0.051(8) 0.092(10) 0.060(9) 0.007(8) 0.006(7) 0.014(8)
C19' 0.051(7) 0.044(7) 0.034(6) -0.006(5) 0.012(5) -0.006(5)
C20' 0.056(7) 0.038(7) 0.049(7) -0.005(5) 0.002(6) 0.013(6)
C21' 0.066(8) 0.096(11) 0.034(7) -0.017(7) 0.014(6) 0.030(8)
C22' 0.074(9) 0.077(10) 0.048(9) 0.001(7) 0.014(7) -0.012(8)
C23' 0.053(7) 0.060(8) 0.064(9) 0.004(7) 0.006(7) -0.013(6)
C24' 0.043(6) 0.045(7) 0.039(7) 0.004(5) -0.004(5) 0.009(5)
C25' 0.072(9) 0.043(7) 0.044(7) 0.001(5) -0.018(7) 0.014(6)
C26' 0.079(9) 0.064(8) 0.059(8) -0.012(6) -0.001(8) 0.026(8)
C27' 0.133(14) 0.037(8) 0.077(11) -0.019(7) 0.000(10) 0.023(9)
C28' 0.102(11) 0.036(8) 0.077(11) -0.003(7) -0.029(9) -0.001(7)
C29' 0.078(9) 0.041(7) 0.046(8) 0.008(6) -0.014(7) -0.010(6)
C30' 0.091(11) 0.104(13) 0.124(15) 0.019(11) -0.009(11) -0.038(10)
C31' 0.050(6) 0.035(6) 0.042(7) 0.004(5) 0.000(6) -0.002(5)
C32' 0.068(8) 0.043(7) 0.058(9) 0.003(6) -0.015(7) -0.014(6)
C33' 0.092(10) 0.048(8) 0.059(9) 0.005(6) -0.039(8) -0.016(7)
C34' 0.045(8) 0.075(9) 0.105(12) 0.029(9) -0.026(8) -0.010(8)
C35' 0.053(7) 0.081(9) 0.083(10) 0.015(8) -0.018(8) -0.002(7)
C36' 0.048(7) 0.063(8) 0.053(7) -0.008(7) -0.008(6) 0.002(6)
Cl1L 0.184(6) 0.152(5) 0.214(8) -0.014(5) 0.005(6) 0.049(5)
Cl2L 0.535(19) 0.346(12) 0.168(7) -0.137(8) -0.166(10) 0.301(14)
C1L 0.211(27) 0.309(36) 0.153(22) -0.159(24) -0.061(22) 0.097(27)

loop_
_atom_site_label
_atom_site_type_symbol
_atom_site_fract_x
_atom_site_fract_y
_atom_site_fract_z
_atom_site_U_iso_or_equiv
_atom_site_thermal_displace_type
_atom_site_occupancy
_atom_site_calc_flag
_atom_site_refinement_flags
Pt1 Pt 1.22705(3) 0.62703(2) 0.040282(13) 0.03640(11) Uani 1 d .
Fe1 Fe 1.27960(11) 0.42181(8) -0.04260(5) 0.0458(4) Uani 1 d .
P1 P 1.3180(2) 0.6152(2) -0.02243(9) 0.0386(7) Uani 1 d .
Cl1 Cl 1.2976(2) 0.7534(2) 0.04642(10) 0.0589(8) Uani 1 d .
O1 O 1.1504(5) 0.6745(5) -0.0696(3) 0.058(2) Uani 1 d .
C1 C 1.2986(9) 0.5354(6) -0.0620(3) 0.048(3) Uani 1 d .
P2 P 1.1666(2) 0.5035(2) 0.04729(9) 0.0360(6) Uani 1 d .
Cl2 Cl 1.1293(2) 0.6634(2) 0.10129(10) 0.0555(8) Uani 1 d .
O2 O 1.3180(5) 0.4703(5) 0.1132(2) 0.051(2) Uani 1 d .
C2 C 1.2059(9) 0.5071(7) -0.0764(4) 0.055(3) Uani 1 d .
H2A H 1.1443(9) 0.5294(7) -0.0677(4) 0.066 Uiso 1 calc R
C3 C 1.2221(10) 0.4400(7) -0.1071(4) 0.057(3) Uani 1 d .
H3A H 1.1723(10) 0.4074(7) -0.1211(4) 0.068 Uiso 1 calc R
C4 C 1.3212(10) 0.4248(8) -0.1100(4) 0.067(4) Uani 1 d .
H4A H 1.3516(10) 0.3816(8) -0.1269(4) 0.081 Uiso 1 calc R
C5 C 1.3688(9) 0.4847(7) -0.0830(4) 0.061(3) Uani 1 d .
H5A H 1.4375(9) 0.4891(7) -0.0789(4) 0.073 Uiso 1 calc R
C6 C 1.3094(8) 0.7038(6) -0.0583(3) 0.040(3) Uani 1 d .
C7 C 1.3876(8) 0.7560(7) -0.0647(4) 0.051(3) Uani 1 d .
H7A H 1.4451(8) 0.7468(7) -0.0501(4) 0.062 Uiso 1 calc R
C8 C 1.3761(9) 0.8209(7) -0.0931(4) 0.057(3) Uani 1 d .
H8A H 1.4274(9) 0.8549(7) -0.0975(4) 0.068 Uiso 1 calc R
C9 C 1.2949(10) 0.8370(7) -0.1145(4) 0.058(3) Uani 1 d .
H9A H 1.2898(10) 0.8806(7) -0.1338(4) 0.070 Uiso 1 calc R
C10 C 1.2188(10) 0.7872(7) -0.1073(4) 0.057(3) Uani 1 d .
H10A H 1.1614(10) 0.7980(7) -0.1217(4) 0.068 Uiso 1 calc R
C11 C 1.2255(9) 0.7225(6) -0.0797(4) 0.047(3) Uani 1 d .
C12 C 1.0601(9) 0.6877(9) -0.0897(5) 0.094(5) Uani 1 d .
H12A H 1.0161(9) 0.6485(9) -0.0788(5) 0.140 Uiso 1 calc R
H12B H 1.0653(9) 0.6836(9) -0.1222(5) 0.140 Uiso 1 calc R
H12C H 1.0378(9) 0.7398(9) -0.0817(5) 0.140 Uiso 1 calc R
C13 C 1.4423(8) 0.6051(6) -0.0067(4) 0.043(3) Uani 1 d .
C14 C 1.4649(8) 0.5946(6) 0.0398(4) 0.046(3) Uani 1 d .
H14A H 1.4169(8) 0.5931(6) 0.0615(4) 0.055 Uiso 1 calc R
C15 C 1.5577(8) 0.5867(7) 0.0530(4) 0.060(3) Uani 1 d .
H15A H 1.5730(8) 0.5782(7) 0.0834(4) 0.072 Uiso 1 calc R
C16 C 1.6275(9) 0.5914(8) 0.0207(5) 0.075(4) Uani 1 d .
H16A H 1.6906(9) 0.5871(8) 0.0296(5) 0.090 Uiso 1 calc R
C17 C 1.6065(9) 0.6024(8) -0.0244(5) 0.073(4) Uani 1 d .
H17A H 1.6551(9) 0.6056(8) -0.0457(5) 0.087 Uiso 1 calc R
C18 C 1.5152(8) 0.6085(7) -0.0380(4) 0.054(3) Uani 1 d .
H18A H 1.5014(8) 0.6150(7) -0.0687(4) 0.065 Uiso 1 calc R
C19 C 1.2309(8) 0.4199(6) 0.0211(3) 0.040(2) Uani 1 d .
C20 C 1.3310(8) 0.4120(7) 0.0217(4) 0.051(3) Uani 1 d .
H20A H 1.3764(8) 0.4477(7) 0.0366(4) 0.062 Uiso 1 calc R
C21 C 1.0462(7) 0.4949(7) 0.0253(4) 0.046(3) Uani 1 d .
C21 C 1.3526(11) 0.3422(8) -0.0037(4) 0.067(4) Uani 1 d .
H21A H 1.4166(11) 0.3224(8) -0.0101(4) 0.081 Uiso 1 calc R
C22 C 1.2685(11) 0.3071(6) -0.0185(4) 0.063(4) Uani 1 d .
H22A H 1.2639(11) 0.2592(6) -0.0374(4) 0.076 Uiso 1 calc R
C23 C 1.1913(9) 0.3543(6) -0.0041(3) 0.048(3) Uani 1 d .
H23A H 1.1239(9) 0.3441(6) -0.0099(3) 0.058 Uiso 1 calc R
C24 C 1.1515(8) 0.4739(6) 0.1073(3) 0.040(3) Uani 1 d .
C25 C 1.0654(8) 0.4710(7) 0.1285(4) 0.050(3) Uani 1 d .
H25A H 1.0115(8) 0.4845(7) 0.1119(4) 0.060 Uiso 1 calc R
C26 C 1.0552(10) 0.4488(8) 0.1729(5) 0.074(4) Uani 1 d .
H26A H 0.9951(10) 0.4438(8) 0.1857(5) 0.088 Uiso 1 calc R
C27 C 1.1343(10) 0.4343(8) 0.1981(4) 0.066(4) Uani 1 d .
H27A H 1.1276(10) 0.4209(8) 0.2287(4) 0.079 Uiso 1 calc R
C28 C 1.2218(9) 0.4387(6) 0.1801(4) 0.053(3) Uani 1 d .
H28A H 1.2751(9) 0.4274(6) 0.1976(4) 0.064 Uiso 1 calc R
C29 C 1.2306(8) 0.4609(6) 0.1343(4) 0.044(3) Uani 1 d .
C30 C 1.4008(8) 0.4562(8) 0.1393(5) 0.068(4) Uani 1 d .
H30A H 1.4559(8) 0.4648(8) 0.1207(5) 0.102 Uiso 1 calc R
H30B H 1.4006(8) 0.4023(8) 0.1500(5) 0.102 Uiso 1 calc R
H30C H 1.4022(8) 0.4919(8) 0.1648(5) 0.102 Uiso 1 calc R
C32 C 1.0022(7) 0.5602(7) 0.0066(4) 0.050(3) Uani 1 d .
H32A H 1.0362(7) 0.6073(7) 0.0036(4) 0.060 Uiso 1 calc R
C33 C 0.9104(9) 0.5578(9) -0.0076(5) 0.070(4) Uani 1 d .
H33A H 0.8821(9) 0.6031(9) -0.0197(5) 0.083 Uiso 1 calc R
C34 C 0.8593(8) 0.4878(9) -0.0039(4) 0.066(4) Uani 1 d .
H34A H 0.7973(8) 0.4857(9) -0.0147(4) 0.080 Uiso 1 calc R
C35 C 0.8996(8) 0.4213(9) 0.0155(4) 0.065(4) Uani 1 d .
H35A H 0.8649(8) 0.3745(9) 0.0187(4) 0.078 Uiso 1 calc R
C36 C 0.9928(8) 0.4256(7) 0.0301(4) 0.054(3) Uani 1 d .
H36A H 1.0205(8) 0.3812(7) 0.0435(4) 0.065 Uiso 1 calc R
Pt1' Pt 0.30046(3) 1.06922(2) 0.257857(13) 0.03607(11) Uani 1 d .
Fe1' Fe 0.34833(11) 1.16284(9) 0.12586(5) 0.0433(4) Uani 1 d .
P1' P 0.1902(2) 1.0924(2) 0.20330(9) 0.0381(7) Uani 1 d .
Cl1' Cl 0.1951(2) 0.9719(2) 0.28454(10) 0.0581(8) Uani 1 d .
O1' O 0.2732(8) 0.9483(5) 0.1621(3) 0.074(3) Uani 1 d .
C1' C 0.2176(7) 1.1440(6) 0.1513(3) 0.040(2) Uani 1 d .
P2' P 0.4123(2) 1.1587(2) 0.23649(10) 0.0364(6) Uani 1 d .
Cl2' Cl 0.3917(2) 1.0392(2) 0.32187(11) 0.0607(9) Uani 1 d .
C2' C 0.2226(7) 1.1137(6) 0.1061(3) 0.045(3) Uani 1 d .
H2'A H 0.2129(7) 1.0581(6) 0.0972(3) 0.054 Uiso 1 calc R
O2' O 0.5265(7) 1.3070(5) 0.2268(3) 0.072(3) Uani 1 d .
C3' C 0.2445(8) 1.1767(7) 0.0764(4) 0.053(3) Uani 1 d .
H3'A H 0.2541(8) 1.1722(7) 0.0434(4) 0.064 Uiso 1 calc R
C4' C 0.2528(9) 1.2469(7) 0.1023(4) 0.058(3) Uani 1 d .
H4'A H 0.2691(9) 1.2997(7) 0.0904(4) 0.070 Uiso 1 calc R
C5' C 0.2362(8) 1.2279(6) 0.1488(4) 0.048(3) Uani 1 d .
H5'A H 0.2368(8) 1.2652(6) 0.1744(4) 0.057 Uiso 1 calc R
C6' C 0.1285(8) 1.0036(7) 0.1834(4) 0.048(3) Uani 1 d .
C7' C 0.0330(10) 0.9965(9) 0.1870(5) 0.074(4) Uani 1 d .
H7'A H -0.0011(10) 1.0394(9) 0.1986(5) 0.089 Uiso 1 calc R
C8' C -0.0160(12) 0.9295(12) 0.1746(6) 0.094(5) Uani 1 d .
H8'A H -0.0812(12) 0.9257(12) 0.1790(6) 0.113 Uiso 1 calc R
C9' C 0.0351(16) 0.8673(11) 0.1552(6) 0.110(7) Uani 1 d .
H9'A H 0.0031(16) 0.8222(11) 0.1452(6) 0.132 Uiso 1 calc R
C10' C 0.1310(14) 0.8714(8) 0.1507(5) 0.088(5) Uani 1 d .
H10B H 0.1640(14) 0.8289(8) 0.1381(5) 0.105 Uiso 1 calc R
C11' C 0.1799(10) 0.9388(7) 0.1647(4) 0.059(3) Uani 1 d .
C12' C 0.3285(12) 0.8878(9) 0.1396(6) 0.110(6) Uani 1 d .
H12D H 0.3943(12) 0.9024(9) 0.1402(6) 0.165 Uiso 1 calc R
H12E H 0.3079(12) 0.8828(9) 0.1086(6) 0.165 Uiso 1 calc R
H12F H 0.3201(12) 0.8379(9) 0.1550(6) 0.165 Uiso 1 calc R
C13' C 0.0933(7) 1.1526(7) 0.2251(4) 0.045(3) Uani 1 d .
C14' C 0.0645(8) 1.1458(7) 0.2706(4) 0.055(3) Uani 1 d .
H14B H 0.0984(8) 1.1137(7) 0.2906(4) 0.065 Uiso 1 calc R
C15' C -0.0137(10) 1.1866(9) 0.2856(5) 0.074(4) Uani 1 d .
H15B H -0.0321(10) 1.1812(9) 0.3158(5) 0.089 Uiso 1 calc R
C16' C -0.0648(9) 1.2341(8) 0.2580(6) 0.077(4) Uani 1 d .
H16B H -0.1169(9) 1.2619(8) 0.2692(6) 0.092 Uiso 1 calc R
C17' C -0.0388(9) 1.2408(9) 0.2129(5) 0.078(4) Uani 1 d .
H17B H -0.0738(9) 1.2731(9) 0.1934(5) 0.094 Uiso 1 calc R
C18' C 0.0376(9) 1.2004(8) 0.1968(5) 0.068(4) Uani 1 d .
H18B H 0.0532(9) 1.2046(8) 0.1662(5) 0.082 Uiso 1 calc R
C19' C 0.4401(7) 1.1531(6) 0.1762(4) 0.043(3) Uani 1 d .
C20' C 0.4372(8) 1.0816(6) 0.1522(4) 0.048(3) Uani 1 d .
H20B H 0.4190(8) 1.0297(6) 0.1647(4) 0.057 Uiso 1 calc R
C21' C 0.4647(9) 1.0968(9) 0.1069(4) 0.065(4) Uani 1 d .
H21B H 0.4669(9) 1.0578(9) 0.0821(4) 0.078 Uiso 1 calc R
C22' C 0.4864(9) 1.1763(9) 0.1033(5) 0.067(4) Uani 1 d .
H22B H 0.5049(9) 1.2032(9) 0.0751(5) 0.080 Uiso 1 calc R
C23' C 0.4720(8) 1.2140(8) 0.1452(4) 0.059(3) Uani 1 d .
H23B H 0.4827(8) 1.2703(8) 0.1523(4) 0.071 Uiso 1 calc R
C24' C 0.3800(7) 1.2597(6) 0.2532(4) 0.042(3) Uani 1 d .
C25' C 0.2981(9) 1.2715(6) 0.2767(4) 0.053(3) Uani 1 d .
H25B H 0.2547(9) 1.2301(6) 0.2793(4) 0.064 Uiso 1 calc R
C26' C 0.2774(10) 1.3460(7) 0.2975(4) 0.067(4) Uani 1 d .
H26B H 0.2212(10) 1.3541(7) 0.3134(4) 0.081 Uiso 1 calc R
C27' C 0.3424(13) 1.4046(8) 0.2932(5) 0.082(5) Uani 1 d .
H27B H 0.3303(13) 1.4534(8) 0.3069(5) 0.099 Uiso 1 calc R
C28' C 0.4242(12) 1.3951(7) 0.2698(5) 0.072(4) Uani 1 d .
H28B H 0.4663(12) 1.4375(7) 0.2672(5) 0.086 Uiso 1 calc R
C29' C 0.4458(9) 1.3225(7) 0.2498(4) 0.055(3) Uani 1 d .
C30' C 0.6087(10) 1.3500(10) 0.2352(6) 0.106(6) Uani 1 d .
H30D H 0.6587(10) 1.3310(10) 0.2159(6) 0.160 Uiso 1 calc R
H30E H 0.6268(10) 1.3434(10) 0.2665(6) 0.160 Uiso 1 calc R
H30F H 0.5974(10) 1.4053(10) 0.2292(6) 0.160 Uiso 1 calc R
C31' C 0.5296(7) 1.1472(6) 0.2622(4) 0.042(3) Uani 1 d .
C32' C 0.5460(9) 1.1727(7) 0.3073(4) 0.057(3) Uani 1 d .
H32B H 0.4959(9) 1.1935(7) 0.3241(4) 0.068 Uiso 1 calc R
C33' C 0.6338(10) 1.1674(7) 0.3267(5) 0.066(4) Uani 1 d .
H33B H 0.6437(10) 1.1843(7) 0.3565(5) 0.080 Uiso 1 calc R
C34' C 0.7084(9) 1.1364(8) 0.3011(5) 0.075(4) Uani 1 d .
H34B H 0.7686(9) 1.1327(8) 0.3138(5) 0.090 Uiso 1 calc R
C35' C 0.6940(9) 1.1118(8) 0.2580(5) 0.072(4) Uani 1 d .
H35B H 0.7437(9) 1.0910(8) 0.2409(5) 0.087 Uiso 1 calc R
C36' C 0.6050(7) 1.1179(7) 0.2397(4) 0.054(3) Uani 1 d .
H36B H 0.5961(7) 1.1008(7) 0.2099(4) 0.065 Uiso 1 calc R
Cl1L Cl 1.6382(5) 0.3752(4) 0.0687(3) 0.183(3) Uani 1 d .
Cl2L Cl 1.7815(9) 0.3123(6) 0.1233(3) 0.349(8) Uani 1 d .
C1L C 1.7207(19) 0.3942(17) 0.1102(8) 0.225(15) Uani 1 d .
H1LA H 1.7641(19) 0.4350(17) 0.0997(8) 0.270 Uiso 1 calc R
H1LB H 1.6889(19) 0.4141(17) 0.1372(8) 0.270 Uiso 1 calc R

loop_
_atom_type_symbol
_atom_type_description
_atom_type_scat_dispersion_real
_atom_type_scat_dispersion_imag
_atom_type_scat_source
C C 0.0033 0.0016 'International Tables Vol C Tables 4.2.6.8 and 6.1.1.4'
H H 0.0000 0.0000 'International Tables Vol C Tables 4.2.6.8 and 6.1.1.4'
O O 0.0106 0.0060 'International Tables Vol C Tables 4.2.6.8 and 6.1.1.4'
P P 0.1023 0.0942 'International Tables Vol C Tables 4.2.6.8 and 6.1.1.4'
Cl Cl 0.1484 0.1585 'International Tables Vol C Tables 4.2.6.8 and 6.1.1.4'
Pt Pt -1.7033 8.3905 'International Tables Vol C Tables 4.2.6.8 and 6.1.1.4'
Fe Fe 0.3463 0.8444 'International Tables Vol C Tables 4.2.6.8 and 6.1.1.4'

loop_
_geom_angle_atom_site_label_1
_geom_angle_atom_site_label_2
_geom_angle_atom_site_label_3
_geom_angle
P1 Pt1 P2 102.02(10)
P1 Pt1 Cl2 169.59(11)
P2 Pt1 Cl2 87.04(10)
P1 Pt1 Cl1 84.38(10)
P2 Pt1 Cl1 169.97(10)
Cl2 Pt1 Cl1 87.37(10)
C19 Fe1 C1 109.1(4)
C19 Fe1 C5 140.5(5)
C1 Fe1 C5 41.9(5)
C19 Fe1 C23 42.0(4)
C1 Fe1 C23 140.5(5)
C5 Fe1 C23 177.2(5)
C19 Fe1 C20 41.2(4)
C1 Fe1 C20 107.1(4)
C5 Fe1 C20 111.5(5)
C23 Fe1 C20 69.8(5)
C19 Fe1 C2 107.1(5)
C1 Fe1 C2 42.1(4)
C5 Fe1 C2 70.2(5)
C23 Fe1 C2 110.7(5)
C20 Fe1 C2 134.1(4)
C19 Fe1 C21 68.7(4)
C1 Fe1 C21 135.7(5)
C5 Fe1 C21 111.0(6)
C23 Fe1 C21 68.3(5)
C20 Fe1 C21 40.9(4)
C2 Fe1 C21 175.0(5)
C19 Fe1 C22 68.7(4)
C1 Fe1 C22 175.2(5)
C5 Fe1 C22 137.5(5)
C23 Fe1 C22 40.4(4)
C20 Fe1 C22 68.4(5)
C2 Fe1 C22 142.2(5)
C21 Fe1 C22 39.8(5)
C19 Fe1 C4 176.3(5)
C1 Fe1 C4 70.5(5)
C5 Fe1 C4 41.4(5)
C23 Fe1 C4 136.2(5)
C20 Fe1 C4 142.5(5)
C2 Fe1 C4 70.0(5)
C21 Fe1 C4 114.3(5)
C22 Fe1 C4 111.9(5)
C19 Fe1 C3 136.2(5)
C1 Fe1 C3 69.8(4)
C5 Fe1 C3 68.4(5)
C23 Fe1 C3 110.5(5)
C20 Fe1 C3 175.7(5)
C2 Fe1 C3 41.6(4)
C21 Fe1 C3 143.4(5)
C22 Fe1 C3 114.8(5)
C4 Fe1 C3 40.1(5)
C1 P1 C13 103.9(5)
C1 P1 C6 103.0(5)
C13 P1 C6 106.7(5)
C1 P1 Pt1 120.6(4)
C13 P1 Pt1 110.4(4)
C6 P1 Pt1 111.2(3)
C11 O1 C12 120.9(9)
C5 C1 C2 107.4(10)
C5 C1 P1 127.8(9)
C2 C1 P1 124.7(9)
C5 C1 Fe1 69.7(7)
C2 C1 Fe1 69.7(6)
P1 C1 Fe1 123.0(5)
C21 P2 C19 104.4(5)
C21 P2 C24 102.1(5)
C19 P2 C24 104.5(5)
C21 P2 Pt1 113.1(4)
C19 P2 Pt1 118.7(3)
C24 P2 Pt1 112.3(3)
C29 O2 C30 118.1(8)
C1 C2 C3 107.0(11)
C1 C2 Fe1 68.2(6)
C3 C2 Fe1 71.2(7)
C4 C3 C2 109.1(11)
C4 C3 Fe1 69.2(7)
C2 C3 Fe1 67.2(6)
C3 C4 C5 107.4(12)
C3 C4 Fe1 70.7(7)
C5 C4 Fe1 67.9(7)
C1 C5 C4 109.1(11)
C1 C5 Fe1 68.4(6)
C4 C5 Fe1 70.7(7)
C11 C6 C7 117.8(10)
C11 C6 P1 120.4(8)
C7 C6 P1 121.8(9)
C8 C7 C6 118.4(11)
C9 C8 C7 123.0(12)
C8 C9 C10 118.2(11)
C11 C10 C9 121.5(13)
C10 C11 O1 123.2(11)
C10 C11 C6 121.0(12)
O1 C11 C6 115.7(9)
C18 C13 C14 118.7(10)
C18 C13 P1 123.0(9)
C14 C13 P1 118.3(8)
C15 C14 C13 120.0(11)
C16 C15 C14 119.0(12)
C15 C16 C17 121.5(12)
C18 C17 C16 120.1(13)
C17 C18 C13 120.7(12)
C20 C19 C23 108.7(10)
C20 C19 P2 123.8(9)
C23 C19 P2 127.5(9)
C20 C19 Fe1 70.8(7)
C23 C19 Fe1 70.3(6)
P2 C19 Fe1 123.3(5)
C19 C20 C21 106.5(11)
C19 C20 Fe1 68.0(7)
C21 C20 Fe1 69.9(7)
C32 C21 C36 117.7(10)
C32 C21 P2 119.9(8)
C36 C21 P2 122.2(9)
C22 C21 C20 109.3(12)
C22 C21 Fe1 70.9(8)
C20 C21 Fe1 69.2(7)
C21 C22 C23 108.9(10)
C21 C22 Fe1 69.3(7)
C23 C22 Fe1 68.6(6)
C22 C23 C19 106.6(11)
C22 C23 Fe1 71.0(7)
C19 C23 Fe1 67.7(6)
C25 C24 C29 116.8(10)
C25 C24 P2 123.2(9)
C29 C24 P2 119.8(8)
C24 C25 C26 122.6(12)
C27 C26 C25 118.9(12)
C28 C27 C26 121.8(11)
C27 C28 C29 118.3(11)
C24 C29 O2 116.2(9)
C24 C29 C28 121.3(11)
O2 C29 C28 122.5(10)
C33 C32 C21 121.9(12)
C32 C33 C34 119.7(12)
C35 C34 C33 120.5(11)
C34 C35 C36 118.5(12)
C35 C36 C21 121.6(12)
P1' Pt1' P2' 99.58(10)
P1' Pt1' Cl2' 170.09(11)
P2' Pt1' Cl2' 89.07(10)
P1' Pt1' Cl1' 85.55(10)
P2' Pt1' Cl1' 174.78(10)
Cl2' Pt1' Cl1' 85.90(10)
C19' Fe1' C20' 41.0(4)
C19' Fe1' C1' 108.0(4)
C20' Fe1' C1' 108.7(4)
C19' Fe1' C23' 42.3(4)
C20' Fe1' C23' 69.2(5)
C1' Fe1' C23' 138.6(5)
C19' Fe1' C5' 107.8(4)
C20' Fe1' C5' 136.2(4)
C1' Fe1' C5' 41.5(4)
C23' Fe1' C5' 110.3(5)
C19' Fe1' C2' 138.6(4)
C20' Fe1' C2' 112.1(4)
C1' Fe1' C2' 41.1(4)
C23' Fe1' C2' 178.7(5)
C5' Fe1' C2' 68.7(4)
C19' Fe1' C21' 68.6(5)
C20' Fe1' C21' 40.6(5)
C1' Fe1' C21' 138.2(5)
C23' Fe1' C21' 67.6(5)
C5' Fe1' C21' 176.3(5)
C2' Fe1' C21' 113.4(5)
C19' Fe1' C22' 68.4(5)
C20' Fe1' C22' 67.1(5)
C1' Fe1' C22' 175.8(5)
C23' Fe1' C22' 40.0(5)
C5' Fe1' C22' 141.0(5)
C2' Fe1' C22' 140.4(5)
C21' Fe1' C22' 38.9(5)
C19' Fe1' C4' 137.2(5)
C20' Fe1' C4' 176.7(4)
C1' Fe1' C4' 68.7(4)
C23' Fe1' C4' 111.3(5)
C5' Fe1' C4' 40.5(4)
C2' Fe1' C4' 67.5(5)
C21' Fe1' C4' 142.7(5)
C22' Fe1' C4' 115.4(5)
C19' Fe1' C3' 175.7(4)
C20' Fe1' C3' 141.8(5)
C1' Fe1' C3' 68.4(4)
C23' Fe1' C3' 139.1(5)
C5' Fe1' C3' 68.0(4)
C2' Fe1' C3' 40.0(4)
C21' Fe1' C3' 115.6(5)
C22' Fe1' C3' 115.2(5)
C4' Fe1' C3' 39.7(4)
C1' P1' C13' 101.1(5)
C1' P1' C6' 103.0(5)
C13' P1' C6' 102.1(5)
C1' P1' Pt1' 122.5(4)
C13' P1' Pt1' 111.2(4)
C6' P1' Pt1' 114.4(4)
C11' O1' C12' 118.5(12)
C2' C1' C5' 107.2(9)
C2' C1' P1' 129.0(8)
C5' C1' P1' 123.7(8)
C2' C1' Fe1' 70.4(6)
C5' C1' Fe1' 70.1(6)
P1' C1' Fe1' 125.9(6)
C19' P2' C24' 111.4(5)
C19' P2' C31' 101.7(5)
C24' P2' C31' 102.3(5)
C19' P2' Pt1' 112.7(3)
C24' P2' Pt1' 111.7(4)
C31' P2' Pt1' 116.3(3)
C3' C2' C1' 108.7(9)
C3' C2' Fe1' 71.4(7)
C1' C2' Fe1' 68.4(6)
C29' O2' C30' 120.9(11)
C2' C3' C4' 108.3(10)
C2' C3' Fe1' 68.6(6)
C4' C3' Fe1' 70.0(7)
C3' C4' C5' 108.4(10)
C3' C4' Fe1' 70.3(7)
C5' C4' Fe1' 68.4(6)
C4' C5' C1' 107.4(10)
C4' C5' Fe1' 71.0(7)
C1' C5' Fe1' 68.4(6)
C7' C6' C11' 118.0(12)
C7' C6' P1' 121.4(11)
C11' C6' P1' 120.6(9)
C6' C7' C8' 123.5(16)
C7' C8' C9' 117.8(16)
C10' C9' C8' 121.1(15)
C9' C10' C11' 120.4(17)
O1' C11' C10' 124.9(15)
O1' C11' C6' 115.9(11)
C10' C11' C6' 119.2(14)
C18' C13' C14' 116.9(11)
C18' C13' P1' 122.2(9)
C14' C13' P1' 120.6(8)
C15' C14' C13' 119.9(12)
C16' C15' C14' 122.2(13)
C15' C16' C17' 119.0(13)
C18' C17' C16' 120.2(14)
C17' C18' C13' 121.7(13)
C20' C19' C23' 107.7(10)
C20' C19' P2' 122.1(8)
C23' C19' P2' 130.2(9)
C20' C19' Fe1' 70.9(7)
C23' C19' Fe1' 70.9(7)
P2' C19' Fe1' 125.8(6)
C19' C20' C21' 108.2(11)
C19' C20' Fe1' 68.1(6)
C21' C20' Fe1' 71.6(7)
C22' C21' C20' 108.0(11)
C22' C21' Fe1' 70.9(7)
C20' C21' Fe1' 67.8(6)
C21' C22' C23' 109.9(12)
C21' C22' Fe1' 70.1(7)
C23' C22' Fe1' 68.4(7)
C22' C23' C19' 106.1(11)
C22' C23' Fe1' 71.6(8)
C19' C23' Fe1' 66.8(6)
C25' C24' C29' 119.1(11)
C25' C24' P2' 119.0(8)
C29' C24' P2' 120.9(8)
C24' C25' C26' 121.3(12)
C27' C26' C25' 117.6(13)
C28' C27' C26' 122.7(12)
C27' C28' C29' 120.4(13)
O2' C29' C28' 124.6(12)
O2' C29' C24' 116.5(10)
C28' C29' C24' 118.9(13)
C36' C31' C32' 116.4(11)
C36' C31' P2' 123.3(9)
C32' C31' P2' 120.2(9)
C33' C32' C31' 121.4(13)
C32' C33' C34' 118.8(12)
C35' C34' C33' 120.6(12)
C34' C35' C36' 118.9(13)
C31' C36' C35' 123.9(12)
Cl2L C1L Cl1L 111.0(14)

loop_
_geom_bond_atom_site_label_1
_geom_bond_atom_site_label_2
_geom_bond_distance
Pt1 P1 2.254(3)
Pt1 P2 2.254(3)
Pt1 Cl2 2.342(3)
Pt1 Cl1 2.353(3)
Fe1 C19 1.995(10)
Fe1 C1 2.011(10)
Fe1 C5 2.028(12)
Fe1 C23 2.029(11)
Fe1 C20 2.031(12)
Fe1 C2 2.031(11)
Fe1 C21 2.040(13)
Fe1 C22 2.061(11)
Fe1 C4 2.065(12)
Fe1 C3 2.085(12)
P1 C1 1.798(11)
P1 C13 1.819(11)
P1 C6 1.830(10)
O1 C11 1.364(13)
O1 C12 1.420(14)
C1 C5 1.44(2)
C1 C2 1.45(2)
P2 C21 1.823(10)
P2 C19 1.841(10)
P2 C24 1.846(11)
O2 C29 1.388(12)
O2 C30 1.416(13)
C2 C3 1.46(2)
C3 C4 1.42(2)
C4 C5 1.45(2)
C6 C11 1.375(14)
C6 C7 1.422(15)
C7 C8 1.38(2)
C8 C9 1.33(2)
C9 C10 1.38(2)
C10 C11 1.361(15)
C13 C18 1.379(15)
C13 C14 1.416(15)
C14 C15 1.369(14)
C15 C16 1.37(2)
C16 C17 1.37(2)
C17 C18 1.35(2)
C19 C20 1.417(14)
C19 C23 1.443(14)
C20 C21 1.42(2)
C21 C32 1.375(15)
C21 C36 1.394(15)
C21 C22 1.40(2)
C22 C23 1.41(2)
C24 C25 1.364(14)
C24 C29 1.385(15)
C25 C26 1.37(2)
C26 C27 1.36(2)
C27 C28 1.34(2)
C28 C29 1.403(14)
C32 C33 1.36(2)
C33 C34 1.38(2)
C34 C35 1.38(2)
C35 C36 1.384(15)
Pt1' P1' 2.266(3)
Pt1' P2' 2.268(3)
Pt1' Cl2' 2.334(3)
Pt1' Cl1' 2.344(3)
Fe1' C19' 1.972(11)
Fe1' C20' 2.008(11)
Fe1' C1' 2.013(10)
Fe1' C23' 2.026(12)
Fe1' C5' 2.037(10)
Fe1' C2' 2.040(10)
Fe1' C21' 2.058(11)
Fe1' C22' 2.068(12)
Fe1' C4' 2.072(12)
Fe1' C3' 2.077(11)
P1' C1' 1.801(10)
P1' C13' 1.818(11)
P1' C6' 1.824(11)
O1' C11' 1.327(14)
O1' C12' 1.44(2)
C1' C2' 1.423(13)
C1' C5' 1.436(14)
P2' C19' 1.818(11)
P2' C24' 1.825(10)
P2' C31' 1.829(11)
C2' C3' 1.408(14)
O2' C29' 1.349(14)
O2' C30' 1.388(15)
C3' C4' 1.41(2)
C4' C5' 1.424(14)
C6' C7' 1.36(2)
C6' C11' 1.42(2)
C7' C8' 1.37(2)
C8' C9' 1.39(2)
C9' C10' 1.36(2)
C10' C11' 1.39(2)
C13' C18' 1.40(2)
C13' C14' 1.401(15)
C14' C15' 1.37(2)
C15' C16' 1.35(2)
C16' C17' 1.38(2)
C17' C18' 1.36(2)
C19' C20' 1.394(14)
C19' C23' 1.44(2)
C20' C21' 1.41(2)
C21' C22' 1.37(2)
C22' C23' 1.40(2)
C24' C25' 1.360(15)
C24' C29' 1.410(15)
C25' C26' 1.424(15)
C26' C27' 1.35(2)
C27' C28' 1.35(2)
C28' C29' 1.39(2)
C31' C36' 1.345(14)
C31' C32' 1.41(2)
C32' C33' 1.37(2)
C33' C34' 1.39(2)
C34' C35' 1.35(2)
C35' C36' 1.369(15)
Cl1L C1L 1.72(2)
Cl2L C1L 1.67(3)
